data_7223923
loop_
_publ_author_name
'Yu, Tiantian'
'Wang, Shimin'
'Li, Xuemin'
'Gao, Xiaoli'
'Zhou, Chunlin'
'Cheng, Jiajia'
'Li, Baojun'
'Li, Jinpeng'
'Chang, Junbiao'
'Hou, Hongwei'
'Liu, Zhongyi'

_publ_section_title
;
 Roles of temperature, solvent, M/L ratios and anion in preparing
 complexes containing a Himta ligand
;
_journal_issue 8
_journal_name_full CrystEngComm
_journal_page_first 1350
_journal_paper_doi 10.1039/C5CE02277K
_journal_volume 18
_journal_year 2016
_chemical_formula_sum 'C16 H28 N10 O10 Zn'
_chemical_formula_weight 585.87
_chemical_name_systematic
; 
 ? 
;
_space_group_IT_number 2
_symmetry_cell_setting triclinic
_symmetry_space_group_name_Hall '-P 1'
_symmetry_space_group_name_H-M 'P -1'
_atom_sites_solution_hydrogens geom
_atom_sites_solution_primary direct
_atom_sites_solution_secondary difmap
_audit_creation_method SHELXL-97
_audit_update_record
;
2016-01-08 deposited with the CCDC.
2016-01-15 downloaded from the CCDC.
;
_cell_angle_alpha 94.47(3)
_cell_angle_beta 107.49(3)
_cell_angle_gamma 95.27(3)
_cell_formula_units_Z 1
_cell_length_a 7.7881(16)
_cell_length_b 9.0380(18)
_cell_length_c 9.1899(18)
_cell_measurement_reflns_used 1977
_cell_measurement_temperature 293(2)
_cell_measurement_theta_max 27.8565
_cell_measurement_theta_min 2.2770
_cell_volume 610.5(2)
_computing_cell_refinement 'CrystalClear (Rigaku/MSC Inc., 2006)'
_computing_data_collection 'CrystalClear (Rigaku/MSC Inc., 2006)'
_computing_data_reduction 'CrystalClear (Rigaku/MSC Inc., 2006)'
_computing_structure_refinement 'SHELXL-97 (Sheldrick, 1997)'
_computing_structure_solution 'SHELXS-97 (Sheldrick, 1990)'
_diffrn_ambient_temperature 293(2)
_diffrn_detector_area_resol_mean 28.5714
_diffrn_measured_fraction_theta_full 0.990
_diffrn_measured_fraction_theta_max 0.990
_diffrn_measurement_device_type Saturn724
_diffrn_measurement_method dtprofit.ref
_diffrn_radiation_monochromator graphite
_diffrn_radiation_source 'fine-focus sealed tube'
_diffrn_radiation_type MoK\a
_diffrn_radiation_wavelength 0.71073
_diffrn_reflns_av_R_equivalents 0.0277
_diffrn_reflns_av_sigmaI/netI 0.0394
_diffrn_reflns_limit_h_max 10
_diffrn_reflns_limit_h_min -10
_diffrn_reflns_limit_k_max 11
_diffrn_reflns_limit_k_min -11
_diffrn_reflns_limit_l_max 12
_diffrn_reflns_limit_l_min -11
_diffrn_reflns_number 6755
_diffrn_reflns_theta_full 27.86
_diffrn_reflns_theta_max 27.86
_diffrn_reflns_theta_min 2.28
_diffrn_standards_decay_% 0
_diffrn_standards_interval_count 0
_diffrn_standards_interval_time 0
_diffrn_standards_number 0
_exptl_absorpt_coefficient_mu 1.078
_exptl_absorpt_correction_T_max 0.8133
_exptl_absorpt_correction_T_min 0.8133
_exptl_absorpt_correction_type multi-scan
_exptl_crystal_colour Colorless
_exptl_crystal_density_diffrn 1.593
_exptl_crystal_density_method 'not measured'
_exptl_crystal_description Prism
_exptl_crystal_F_000 304
_exptl_crystal_size_max 0.20
_exptl_crystal_size_mid 0.20
_exptl_crystal_size_min 0.20
_refine_diff_density_max 0.427
_refine_diff_density_min -0.317
_refine_diff_density_rms 0.062
_refine_ls_extinction_method none
_refine_ls_goodness_of_fit_ref 1.064
_refine_ls_hydrogen_treatment mixed
_refine_ls_matrix_type full
_refine_ls_number_parameters 193
_refine_ls_number_reflns 2874
_refine_ls_number_restraints 3
_refine_ls_restrained_S_all 1.064
_refine_ls_R_factor_all 0.0484
_refine_ls_R_factor_gt 0.0410
_refine_ls_shift/su_max 0.000
_refine_ls_shift/su_mean 0.000
_refine_ls_structure_factor_coef Fsqd
_refine_ls_weighting_details 'calc w=1/[\s^2^(Fo^2^)+(0.0278P)^2^+0.3757P] where P=(Fo^2^+2Fc^2^)/3'
_refine_ls_weighting_scheme calc
_refine_ls_wR_factor_gt 0.0803
_refine_ls_wR_factor_ref 0.0840
_reflns_number_gt 2520
_reflns_number_total 2874
_reflns_threshold_expression >2sigma(I)
_cod_data_source_file c5ce02277k2.cif
_cod_data_source_block 9
_cod_depositor_comments
;
The following automatic conversions were performed:

'_symmetry_cell_setting' value 'Triclinic' changed to 'triclinic'
according to
/usr/data/users/saulius/crontab/automatic-downloads/rss-feeds/RSC/lib/dictionaries/cif_core.dic
dictionary named 'cif_core.dic' version 2.4.2 from 2011-04-26.

'_exptl_absorpt_correction_type' value 'Multi-scan' changed to
'multi-scan' according to
/usr/data/users/saulius/crontab/automatic-downloads/rss-feeds/RSC/lib/dictionaries/cif_core.dic
dictionary named 'cif_core.dic' version 2.4.2 from 2011-04-26.

Automatic conversion script
Id: cif_fix_values 4268 2015-11-12 08:31:59Z antanas 

 Adding full bibliography for 7223915--7223923.cif.
;
_cod_original_sg_symbol_H-M P-1
_cod_database_code 7223923

loop_
_symmetry_equiv_pos_as_xyz
'x, y, z'
'-x, -y, -z'

loop_
_atom_site_label
_atom_site_type_symbol
_atom_site_fract_x
_atom_site_fract_y
_atom_site_fract_z
_atom_site_U_iso_or_equiv
_atom_site_adp_type
_atom_site_occupancy
_atom_site_symmetry_multiplicity
_atom_site_calc_flag
_atom_site_refinement_flags
C1 C 0.4272(3) 0.1345(3) 0.6891(3) 0.0373(6) Uani 1 1 d .
H1A H 0.5128 0.2168 0.7345 0.045 Uiso 1 1 calc R
C2 C 0.2555(4) -0.0707(3) 0.6554(3) 0.0446(6) Uani 1 1 d .
H2A H 0.1986 -0.1590 0.6740 0.054 Uiso 1 1 calc R
C3 C 0.2250(4) -0.0198(3) 0.5162(3) 0.0478(7) Uani 1 1 d .
H3A H 0.1447 -0.0655 0.4235 0.057 Uiso 1 1 calc R
C4 C 0.3552(4) 0.2061(3) 0.4212(3) 0.0416(6) Uani 1 1 d .
H4A H 0.3219 0.1447 0.3233 0.050 Uiso 1 1 calc R
H4B H 0.4820 0.2455 0.4465 0.050 Uiso 1 1 calc R
C5 C 0.2449(3) 0.3335(3) 0.4039(3) 0.0331(5) Uani 1 1 d .
C6 C 0.1094(3) 0.3648(3) 0.2808(3) 0.0342(5) Uani 1 1 d .
H6A H 0.0536 0.3042 0.1890 0.041 Uiso 1 1 calc R
C7 C -0.0348(3) 0.6029(3) 0.2275(3) 0.0365(5) Uani 1 1 d .
H7A H -0.0748 0.6723 0.2929 0.044 Uiso 1 1 calc R
H7B H -0.1416 0.5459 0.1544 0.044 Uiso 1 1 calc R
C8 C 0.0729(3) 0.6905(3) 0.1411(3) 0.0315(5) Uani 1 1 d .
H3W H 0.809(5) 0.040(4) 0.936(4) 0.075(12) Uiso 1 1 d .
H4W H 0.546(4) 0.299(2) 1.082(3) 0.072(11) Uiso 1 1 d D
H5W H 0.372(6) 0.497(5) 1.160(5) 0.123(16) Uiso 1 1 d .
H3WA H 0.812(4) -0.085(4) 1.009(4) 0.064(11) Uiso 1 1 d .
H4WA H 0.662(3) 0.269(3) 0.998(3) 0.051(8) Uiso 1 1 d D
H5WA H 0.567(9) 0.489(7) 1.301(8) 0.21(3) Uiso 1 1 d .
N1 N 0.3825(3) 0.0272(2) 0.7647(2) 0.0319(4) Uani 1 1 d .
N2 N 0.3345(3) 0.1110(2) 0.5387(2) 0.0343(4) Uani 1 1 d .
N5 N 0.0741(3) 0.5019(2) 0.3209(2) 0.0327(4) Uani 1 1 d .
N6 N 0.1817(3) 0.5558(2) 0.4621(2) 0.0397(5) Uani 1 1 d .
N7 N 0.2848(3) 0.4521(2) 0.5129(2) 0.0394(5) Uani 1 1 d .
O1 O 0.0238(3) 0.8138(2) 0.1064(3) 0.0542(5) Uani 1 1 d .
O2 O 0.1987(2) 0.63385(19) 0.1103(2) 0.0408(4) Uani 1 1 d .
O3 O 0.7475(2) -0.0365(2) 0.9536(2) 0.0380(4) Uani 1 1 d .
O4 O 0.5992(3) 0.22907(18) 1.0487(2) 0.0394(4) Uani 1 1 d D
O5 O 0.4889(3) 0.4551(2) 1.1841(3) 0.0593(6) Uani 1 1 d .
Zn1 Zn 0.5000 0.0000 1.0000 0.02855(12) Uani 1 2 d S

loop_
_atom_site_aniso_label
_atom_site_aniso_U_11
_atom_site_aniso_U_22
_atom_site_aniso_U_33
_atom_site_aniso_U_23
_atom_site_aniso_U_13
_atom_site_aniso_U_12
C1 0.0485(14) 0.0314(13) 0.0283(12) 0.0082(10) 0.0063(10) 0.0004(11)
C2 0.0442(14) 0.0389(15) 0.0429(15) 0.0119(12) 0.0035(12) -0.0069(11)
C3 0.0499(15) 0.0450(16) 0.0372(14) 0.0066(12) -0.0014(12) -0.0033(12)
C4 0.0581(16) 0.0440(15) 0.0300(12) 0.0152(11) 0.0186(11) 0.0171(12)
C5 0.0433(13) 0.0343(13) 0.0242(11) 0.0098(10) 0.0131(9) 0.0034(10)
C6 0.0433(13) 0.0302(12) 0.0275(11) 0.0065(10) 0.0091(10) 0.0005(10)
C7 0.0333(12) 0.0372(13) 0.0429(14) 0.0157(11) 0.0139(10) 0.0076(10)
C8 0.0299(11) 0.0333(13) 0.0306(12) 0.0119(10) 0.0061(9) 0.0042(9)
N1 0.0360(10) 0.0300(10) 0.0301(10) 0.0101(8) 0.0085(8) 0.0064(8)
N2 0.0442(11) 0.0332(11) 0.0264(10) 0.0096(8) 0.0091(8) 0.0100(9)
N5 0.0366(10) 0.0321(11) 0.0319(10) 0.0119(8) 0.0131(8) 0.0012(8)
N6 0.0468(12) 0.0369(12) 0.0338(11) 0.0038(9) 0.0104(9) 0.0038(10)
N7 0.0441(12) 0.0418(12) 0.0301(11) 0.0050(9) 0.0079(9) 0.0055(10)
O1 0.0471(11) 0.0464(11) 0.0846(15) 0.0417(11) 0.0303(10) 0.0214(9)
O2 0.0408(9) 0.0412(10) 0.0510(11) 0.0199(8) 0.0244(8) 0.0115(8)
O3 0.0342(9) 0.0405(11) 0.0455(11) 0.0190(9) 0.0159(8) 0.0127(8)
O4 0.0553(11) 0.0274(9) 0.0450(10) 0.0072(8) 0.0290(9) 0.0038(8)
O5 0.0634(14) 0.0647(14) 0.0469(12) -0.0046(10) 0.0097(10) 0.0266(11)
Zn1 0.0330(2) 0.0289(2) 0.0269(2) 0.00943(15) 0.01148(15) 0.00685(15)

loop_
_atom_type_symbol
_atom_type_description
_atom_type_scat_dispersion_real
_atom_type_scat_dispersion_imag
_atom_type_scat_source
C C 0.0033 0.0016 'International Tables Vol C Tables 4.2.6.8 and 6.1.1.4'
H H 0.0000 0.0000 'International Tables Vol C Tables 4.2.6.8 and 6.1.1.4'
N N 0.0061 0.0033 'International Tables Vol C Tables 4.2.6.8 and 6.1.1.4'
O O 0.0106 0.0060 'International Tables Vol C Tables 4.2.6.8 and 6.1.1.4'
Zn Zn 0.2839 1.4301 'International Tables Vol C Tables 4.2.6.8 and 6.1.1.4'

loop_
_geom_angle_atom_site_label_1
_geom_angle_atom_site_label_2
_geom_angle_atom_site_label_3
_geom_angle
_geom_angle_site_symmetry_1
_geom_angle_site_symmetry_3
N1 C1 N2 111.9(2) . .
N1 C1 H1A 124.0 . .
N2 C1 H1A 124.0 . .
C3 C2 N1 109.9(2) . .
C3 C2 H2A 125.0 . .
N1 C2 H2A 125.0 . .
C2 C3 N2 106.4(2) . .
C2 C3 H3A 126.8 . .
N2 C3 H3A 126.8 . .
N2 C4 C5 114.6(2) . .
N2 C4 H4A 108.6 . .
C5 C4 H4A 108.6 . .
N2 C4 H4B 108.6 . .
C5 C4 H4B 108.6 . .
H4A C4 H4B 107.6 . .
N7 C5 C6 107.8(2) . .
N7 C5 C4 121.6(2) . .
C6 C5 C4 130.1(2) . .
N5 C6 C5 105.1(2) . .
N5 C6 H6A 127.5 . .
C5 C6 H6A 127.5 . .
N5 C7 C8 111.29(19) . .
N5 C7 H7A 109.4 . .
C8 C7 H7A 109.4 . .
N5 C7 H7B 109.4 . .
C8 C7 H7B 109.4 . .
H7A C7 H7B 108.0 . .
O2 C8 O1 125.6(2) . .
O2 C8 C7 118.4(2) . .
O1 C8 C7 116.0(2) . .
C1 N1 C2 104.9(2) . .
C1 N1 Zn1 127.66(16) . .
C2 N1 Zn1 127.22(17) . .
C1 N2 C3 106.9(2) . .
C1 N2 C4 126.1(2) . .
C3 N2 C4 127.0(2) . .
N6 N5 C6 111.0(2) . .
N6 N5 C7 118.3(2) . .
C6 N5 C7 129.8(2) . .
N7 N6 N5 106.67(19) . .
N6 N7 C5 109.4(2) . .
Zn1 O3 H3W 117(2) . .
Zn1 O3 H3WA 117(2) . .
H3W O3 H3WA 110(3) . .
Zn1 O4 H4W 126(2) . .
Zn1 O4 H4WA 120.1(18) . .
H4W O4 H4WA 108(2) . .
H5W O5 H5WA 110(4) . .
O4 Zn1 O4 180 2_657 .
O4 Zn1 N1 90.54(8) 2_657 2_657
O4 Zn1 N1 89.46(8) . 2_657
O4 Zn1 N1 89.46(8) 2_657 .
O4 Zn1 N1 90.54(8) . .
N1 Zn1 N1 180 2_657 .
O4 Zn1 O3 92.44(8) 2_657 .
O4 Zn1 O3 87.56(8) . .
N1 Zn1 O3 91.17(8) 2_657 .
N1 Zn1 O3 88.83(8) . .
O4 Zn1 O3 87.56(8) 2_657 2_657
O4 Zn1 O3 92.44(8) . 2_657
N1 Zn1 O3 88.83(8) 2_657 2_657
N1 Zn1 O3 91.17(8) . 2_657
O3 Zn1 O3 180 . 2_657

loop_
_geom_bond_atom_site_label_1
_geom_bond_atom_site_label_2
_geom_bond_distance
_geom_bond_site_symmetry_2
C1 N1 1.316(3) .
C1 N2 1.343(3) .
C1 H1A 0.9300 .
C2 C3 1.354(4) .
C2 N1 1.369(3) .
C2 H2A 0.9300 .
C3 N2 1.356(3) .
C3 H3A 0.9300 .
C4 N2 1.468(3) .
C4 C5 1.489(3) .
C4 H4A 0.9700 .
C4 H4B 0.9700 .
C5 N7 1.354(3) .
C5 C6 1.364(3) .
C6 N5 1.341(3) .
C6 H6A 0.9300 .
C7 N5 1.455(3) .
C7 C8 1.529(3) .
C7 H7A 0.9700 .
C7 H7B 0.9700 .
C8 O2 1.240(3) .
C8 O1 1.246(3) .
N1 Zn1 2.123(2) .
N5 N6 1.340(3) .
N6 N7 1.312(3) .
O3 Zn1 2.1433(18) .
O3 H3W 0.86(4) .
O3 H3WA 0.79(3) .
O4 Zn1 2.1065(17) .
O4 H4W 0.870(10) .
O4 H4WA 0.848(10) .
O5 H5W 0.99(5) .
O5 H5WA 1.07(7) .
Zn1 O4 2.1065(18) 2_657
Zn1 N1 2.123(2) 2_657
Zn1 O3 2.1433(18) 2_657

loop_
_geom_hbond_atom_site_label_D
_geom_hbond_atom_site_label_H
_geom_hbond_atom_site_label_A
_geom_hbond_distance_DH
_geom_hbond_distance_HA
_geom_hbond_distance_DA
_geom_hbond_angle_DHA
_geom_hbond_site_symmetry_A
O4 H4W O5 0.870(10) 1.797(13) 2.651(3) 167(3) .
O3 H3WA O1 0.79(3) 1.96(3) 2.729(3) 161(3) 1_646
O4 H4WA O2 0.848(10) 1.884(10) 2.730(2) 177(3) 2_666
O3 H3W O1 0.86(4) 1.91(4) 2.763(3) 170(3) 2_666
O5 H5WA N6 1.07(7) 2.54(7) 3.499(3) 149(5) 2_667
O5 H5WA N7 1.07(7) 1.76(7) 2.824(3) 174(5) 2_667
O5 H5W O2 0.99(5) 1.89(5) 2.846(3) 161(4) 1_556

loop_
_geom_torsion_atom_site_label_1
_geom_torsion_atom_site_label_2
_geom_torsion_atom_site_label_3
_geom_torsion_atom_site_label_4
_geom_torsion
_geom_torsion_site_symmetry_4
N1 C2 C3 N2 0.2(3) .
N2 C4 C5 N7 70.7(3) .
N2 C4 C5 C6 -117.8(3) .
N7 C5 C6 N5 0.3(3) .
C4 C5 C6 N5 -172.2(2) .
N5 C7 C8 O2 26.6(3) .
N5 C7 C8 O1 -154.0(2) .
N2 C1 N1 C2 0.7(3) .
N2 C1 N1 Zn1 175.09(15) .
C3 C2 N1 C1 -0.5(3) .
C3 C2 N1 Zn1 -174.98(18) .
N1 C1 N2 C3 -0.6(3) .
N1 C1 N2 C4 -178.0(2) .
C2 C3 N2 C1 0.2(3) .
C2 C3 N2 C4 177.6(2) .
C5 C4 N2 C1 -85.9(3) .
C5 C4 N2 C3 97.2(3) .
C5 C6 N5 N6 0.2(3) .
C5 C6 N5 C7 168.5(2) .
C8 C7 N5 N6 85.4(3) .
C8 C7 N5 C6 -82.2(3) .
C6 N5 N6 N7 -0.6(3) .
C7 N5 N6 N7 -170.42(19) .
N5 N6 N7 C5 0.8(3) .
C6 C5 N7 N6 -0.7(3) .
C4 C5 N7 N6 172.5(2) .
C1 N1 Zn1 O4 -158.3(2) 2_657
C2 N1 Zn1 O4 14.9(2) 2_657
C1 N1 Zn1 O4 21.7(2) .
C2 N1 Zn1 O4 -165.1(2) .
C1 N1 Zn1 N1 103(100) 2_657
C2 N1 Zn1 N1 -84(100) 2_657
C1 N1 Zn1 O3 -65.9(2) .
C2 N1 Zn1 O3 107.3(2) .
C1 N1 Zn1 O3 114.1(2) 2_657
C2 N1 Zn1 O3 -72.7(2) 2_657
